data_1520054
loop_
_publ_author_name
'Saito, Teruhiko'
'Nishiyama, Haruka'
'Kawakita, Kento'
'Nechayev, Michael'
'Kriegel, Benjamin'
'Tsurugi, Hayato'
'Arnold, John'
'Mashima, Kazushi'

_publ_section_title
;
 Reduction of ((t)BuN&#x2550;)NbCl3(py)2 in a Salt-Free Manner for
 Generating Nb(IV) Dinuclear Complexes and Their Reactivity toward
 Benzo[c]cinnoline.
;
_journal_issue 12
_journal_name_full 'Inorganic chemistry'
_journal_page_first 6004
_journal_page_last 6009
_journal_paper_doi 10.1021/acs.inorgchem.5b00812
_journal_volume 54
_journal_year 2015
_chemical_formula_moiety 'C26 H33 Cl4 N5 Nb2'
_chemical_formula_sum 'C26 H33 Cl4 N5 Nb2'
_chemical_formula_weight 743.19
_chemical_name_common complex3
_chemical_name_systematic
; 
 ? 
;
_space_group_IT_number 14
_symmetry_cell_setting monoclinic
_symmetry_space_group_name_Hall '-P 2ybc'
_symmetry_space_group_name_H-M 'P 1 21/c 1'
_atom_sites_solution_hydrogens geom
_atom_sites_solution_primary direct
_atom_sites_solution_secondary difmap
_audit_creation_method SHELXL-97
_cell_angle_alpha 90.00
_cell_angle_beta 95.548(6)
_cell_angle_gamma 90.00
_cell_formula_units_Z 4
_cell_length_a 15.913(2)
_cell_length_b 13.362(2)
_cell_length_c 15.947(3)
_cell_measurement_reflns_used 5530
_cell_measurement_temperature 113(2)
_cell_measurement_theta_max 27.34
_cell_measurement_theta_min 3.05
_cell_volume 3374.9(9)
_computing_structure_refinement 'SHELXL-97 (Sheldrick, 1997)'
_computing_structure_solution 'SHELXS-97 (Sheldrick, 1990)'
_diffrn_ambient_temperature 113(2)
_diffrn_measured_fraction_theta_full 0.995
_diffrn_measured_fraction_theta_max 0.995
_diffrn_radiation_monochromator graphite
_diffrn_radiation_source 'fine-focus sealed tube'
_diffrn_radiation_type MoK\a
_diffrn_radiation_wavelength 0.71075
_diffrn_reflns_av_R_equivalents 0.1102
_diffrn_reflns_av_sigmaI/netI 0.1034
_diffrn_reflns_limit_h_max 20
_diffrn_reflns_limit_h_min -20
_diffrn_reflns_limit_k_max 17
_diffrn_reflns_limit_k_min -17
_diffrn_reflns_limit_l_max 20
_diffrn_reflns_limit_l_min -20
_diffrn_reflns_number 31527
_diffrn_reflns_theta_full 27.28
_diffrn_reflns_theta_max 27.28
_diffrn_reflns_theta_min 2.98
_exptl_absorpt_coefficient_mu 1.018
_exptl_absorpt_correction_T_max 0.9604
_exptl_absorpt_correction_T_min 0.8623
_exptl_crystal_colour red-Purple
_exptl_crystal_density_diffrn 1.463
_exptl_crystal_density_method 'not measured'
_exptl_crystal_description block
_exptl_crystal_F_000 1496
_exptl_crystal_size_max 0.15
_exptl_crystal_size_mid 0.09
_exptl_crystal_size_min 0.04
_refine_diff_density_max 1.011
_refine_diff_density_min -1.064
_refine_diff_density_rms 0.176
_refine_ls_extinction_method none
_refine_ls_goodness_of_fit_ref 1.274
_refine_ls_hydrogen_treatment mixed
_refine_ls_matrix_type full
_refine_ls_number_parameters 339
_refine_ls_number_reflns 7546
_refine_ls_number_restraints 0
_refine_ls_restrained_S_all 1.274
_refine_ls_R_factor_all 0.1479
_refine_ls_R_factor_gt 0.1186
_refine_ls_shift/su_max 0.001
_refine_ls_shift/su_mean 0.000
_refine_ls_structure_factor_coef Fsqd
_refine_ls_weighting_details 'calc w=1/[\s^2^(Fo^2^)+(0.0672P)^2^+19.7646P] where P=(Fo^2^+2Fc^2^)/3'
_refine_ls_weighting_scheme calc
_refine_ls_wR_factor_gt 0.2268
_refine_ls_wR_factor_ref 0.2474
_reflns_number_gt 5933
_reflns_number_total 7546
_reflns_threshold_expression >2sigma(I)
_cod_data_source_file ic5b00812_si_003.cif
_cod_data_source_block complex3
_cod_depositor_comments 'Adding full bibliography for 1520054--1520057.cif.'
_cod_original_cell_volume 3374.8(10)
_cod_database_code 1520054

loop_
_symmetry_equiv_pos_as_xyz
'x, y, z'
'-x, y+1/2, -z+1/2'
'-x, -y, -z'
'x, -y-1/2, z-1/2'

loop_
_atom_site_label
_atom_site_type_symbol
_atom_site_fract_x
_atom_site_fract_y
_atom_site_fract_z
_atom_site_U_iso_or_equiv
_atom_site_adp_type
_atom_site_occupancy
_atom_site_symmetry_multiplicity
_atom_site_calc_flag
_atom_site_refinement_flags
Nb1 Nb 0.70820(5) 0.88135(6) 0.82374(5) 0.0306(2) Uani 1 1 d .
Nb2 Nb 0.70515(6) 1.06991(6) 0.72539(5) 0.0323(3) Uani 1 1 d .
Cl1 Cl 0.67493(16) 1.05302(17) 0.87755(15) 0.0363(5) Uani 1 1 d .
Cl2 Cl 0.77146(16) 0.90565(18) 0.68519(15) 0.0366(6) Uani 1 1 d .
Cl3 Cl 0.57296(15) 0.93000(17) 0.71826(14) 0.0328(5) Uani 1 1 d .
Cl4 Cl 0.60268(17) 1.21255(18) 0.72067(16) 0.0418(6) Uani 1 1 d .
N1 N 0.8052(5) 0.8641(6) 0.8869(5) 0.040(2) Uani 1 1 d .
N2 N 0.8002(5) 1.1356(6) 0.7458(5) 0.0350(18) Uani 1 1 d .
N3 N 0.6948(5) 0.7195(5) 0.7769(5) 0.0335(18) Uani 1 1 d .
N4 N 0.6196(5) 0.8359(6) 0.9223(5) 0.0347(18) Uani 1 1 d .
N5 N 0.6831(5) 1.0867(6) 0.5813(5) 0.038(2) Uani 1 1 d .
C1 C 0.8851(7) 0.8555(9) 0.9397(8) 0.054(3) Uani 1 1 d .
C2 C 0.8980(8) 0.7441(9) 0.9649(9) 0.071(4) Uani 1 1 d .
H2A H 0.8906 0.7022 0.9142 0.085 Uiso 1 1 calc R
H2B H 0.8564 0.7249 1.0034 0.085 Uiso 1 1 calc R
H2C H 0.9550 0.7347 0.9928 0.085 Uiso 1 1 calc R
C3 C 0.8821(9) 0.9185(11) 1.0168(9) 0.073(4) Uani 1 1 d .
H3A H 0.8355 0.8962 1.0480 0.088 Uiso 1 1 calc R
H3B H 0.8735 0.9887 1.0003 0.088 Uiso 1 1 calc R
H3C H 0.9355 0.9120 1.0525 0.088 Uiso 1 1 calc R
C4 C 0.9551(8) 0.8884(10) 0.8878(10) 0.068(4) Uani 1 1 d .
H4A H 0.9483 0.9597 0.8742 0.082 Uiso 1 1 calc R
H4B H 0.9522 0.8493 0.8357 0.082 Uiso 1 1 calc R
H4C H 1.0099 0.8776 0.9202 0.082 Uiso 1 1 calc R
C5 C 0.8756(7) 1.1987(8) 0.7738(8) 0.046(3) Uani 1 1 d .
C6 C 0.9536(8) 1.1544(10) 0.7359(9) 0.068(4) Uani 1 1 d .
C7 C 0.8886(8) 1.1966(8) 0.8702(7) 0.053(3) Uani 1 1 d .
H7A H 0.8958 1.1272 0.8895 0.063 Uiso 1 1 calc R
H7B H 0.8393 1.2260 0.8932 0.063 Uiso 1 1 calc R
H7C H 0.9392 1.2353 0.8895 0.063 Uiso 1 1 calc R
C8 C 0.8569(8) 1.3041(9) 0.7405(9) 0.067(4) Uani 1 1 d .
H8A H 0.8025 1.3266 0.7578 0.080 Uiso 1 1 calc R
H8B H 0.8545 1.3039 0.6789 0.080 Uiso 1 1 calc R
H8C H 0.9016 1.3497 0.7635 0.080 Uiso 1 1 calc R
C9 C 0.6177(6) 0.6740(7) 0.7668(6) 0.035(2) Uani 1 1 d .
H9 H 0.5693 0.7101 0.7800 0.042 Uiso 1 1 calc R
C10 C 0.6083(7) 0.5755(8) 0.7375(6) 0.043(3) Uani 1 1 d .
H10 H 0.5539 0.5454 0.7317 0.052 Uiso 1 1 calc R
C11 C 0.6781(8) 0.5213(8) 0.7168(7) 0.052(3) Uani 1 1 d .
H11 H 0.6727 0.4550 0.6955 0.063 Uiso 1 1 calc R
C12 C 0.7561(7) 0.5686(8) 0.7289(7) 0.046(3) Uani 1 1 d .
H12 H 0.8056 0.5333 0.7174 0.055 Uiso 1 1 calc R
C13 C 0.7627(7) 0.6661(7) 0.7572(7) 0.043(3) Uani 1 1 d .
H13 H 0.8167 0.6970 0.7632 0.052 Uiso 1 1 calc R
C14 C 0.5396(6) 0.8729(8) 0.9245(6) 0.038(2) Uani 1 1 d .
H14 H 0.5163 0.9130 0.8789 0.046 Uiso 1 1 calc R
C15 C 0.4909(8) 0.8541(9) 0.9907(7) 0.052(3) Uani 1 1 d .
H15 H 0.4358 0.8817 0.9899 0.062 Uiso 1 1 calc R
C16 C 0.5226(7) 0.7954(8) 1.0576(6) 0.047(3) Uani 1 1 d .
H16 H 0.4901 0.7820 1.1033 0.057 Uiso 1 1 calc R
C17 C 0.6029(8) 0.7566(8) 1.0564(7) 0.046(3) Uani 1 1 d .
H17 H 0.6266 0.7165 1.1018 0.055 Uiso 1 1 calc R
C18 C 0.6486(7) 0.7762(8) 0.9890(6) 0.041(2) Uani 1 1 d .
H18 H 0.7029 0.7469 0.9888 0.050 Uiso 1 1 calc R
C19 C 0.7063(7) 1.1722(8) 0.5420(7) 0.049(3) Uani 1 1 d .
H19 H 0.7378 1.2217 0.5742 0.059 Uiso 1 1 calc R
C20 C 0.6850(7) 1.1888(8) 0.4555(7) 0.048(3) Uani 1 1 d .
H20 H 0.7021 1.2488 0.4302 0.058 Uiso 1 1 calc R
C21 C 0.6411(9) 1.1210(9) 0.4093(8) 0.060(3) Uani 1 1 d .
H21 H 0.6276 1.1312 0.3506 0.072 Uiso 1 1 calc R
C22 C 0.6148(9) 1.0342(10) 0.4481(7) 0.062(3) Uani 1 1 d .
H22 H 0.5808 0.9860 0.4170 0.075 Uiso 1 1 calc R
C23 C 0.6394(8) 1.0199(8) 0.5328(7) 0.051(3) Uani 1 1 d .
H23 H 0.6243 0.9588 0.5578 0.061 Uiso 1 1 calc R
C24 C 0.9305(9) 1.4640(9) -0.0483(9) 0.069(4) Uani 1 1 d .
H24 H 0.8825 1.4397 -0.0823 0.083 Uiso 1 1 calc R
C25 C 0.9217(9) 1.4966(8) 0.0321(9) 0.064(4) Uani 1 1 d .
H25 H 0.8685 1.4935 0.0543 0.076 Uiso 1 1 calc R
C26 C 0.9918(9) 1.5340(9) 0.0804(8) 0.063(4) Uani 1 1 d .
H26 H 0.9865 1.5583 0.1357 0.075 Uiso 1 1 calc R

loop_
_atom_site_aniso_label
_atom_site_aniso_U_11
_atom_site_aniso_U_22
_atom_site_aniso_U_33
_atom_site_aniso_U_23
_atom_site_aniso_U_13
_atom_site_aniso_U_12
Nb1 0.0355(5) 0.0257(4) 0.0307(5) -0.0003(3) 0.0037(4) 0.0002(4)
Nb2 0.0391(5) 0.0256(4) 0.0325(5) 0.0002(4) 0.0050(4) -0.0018(4)
Cl1 0.0460(14) 0.0294(12) 0.0340(12) -0.0035(9) 0.0063(11) -0.0018(10)
Cl2 0.0441(14) 0.0321(12) 0.0353(13) 0.0007(10) 0.0130(11) -0.0024(10)
Cl3 0.0392(13) 0.0288(11) 0.0298(12) 0.0005(9) 0.0012(10) -0.0003(10)
Cl4 0.0513(15) 0.0284(12) 0.0456(15) 0.0003(11) 0.0049(12) 0.0040(11)
N1 0.045(5) 0.026(4) 0.049(5) -0.003(4) 0.005(4) -0.008(4)
N2 0.037(4) 0.022(4) 0.045(5) -0.004(3) 0.005(4) -0.004(3)
N3 0.043(5) 0.018(4) 0.040(5) -0.003(3) 0.006(4) -0.001(3)
N4 0.047(5) 0.027(4) 0.031(4) -0.005(3) 0.008(4) -0.005(4)
N5 0.044(5) 0.034(5) 0.038(5) 0.003(4) 0.005(4) 0.003(4)
C1 0.045(7) 0.041(7) 0.072(9) -0.004(6) -0.015(6) 0.005(5)
C2 0.063(8) 0.048(8) 0.097(11) 0.009(7) -0.020(8) 0.018(6)
C3 0.067(9) 0.070(9) 0.075(10) -0.015(8) -0.032(7) -0.003(7)
C4 0.046(7) 0.053(8) 0.106(12) -0.009(8) 0.005(7) 0.002(6)
C5 0.039(6) 0.027(5) 0.071(8) 0.005(5) 0.008(5) -0.006(4)
C6 0.046(7) 0.068(9) 0.093(10) -0.015(8) 0.027(7) 0.005(6)
C7 0.061(8) 0.040(6) 0.056(7) -0.001(5) -0.001(6) -0.005(6)
C8 0.063(8) 0.038(7) 0.098(11) 0.013(7) 0.001(7) -0.019(6)
C9 0.044(6) 0.025(5) 0.037(5) 0.004(4) 0.015(4) -0.007(4)
C10 0.055(7) 0.037(6) 0.039(6) 0.003(5) 0.010(5) -0.018(5)
C11 0.083(9) 0.028(5) 0.047(7) -0.006(5) 0.011(6) -0.011(6)
C12 0.056(7) 0.043(6) 0.039(6) -0.003(5) 0.010(5) 0.008(5)
C13 0.048(6) 0.022(5) 0.060(7) -0.006(5) 0.009(5) -0.001(4)
C14 0.035(5) 0.044(6) 0.036(6) 0.006(5) 0.006(4) -0.002(5)
C15 0.059(7) 0.057(8) 0.042(6) 0.000(5) 0.016(5) -0.002(6)
C16 0.063(7) 0.050(7) 0.031(5) 0.006(5) 0.015(5) -0.016(6)
C17 0.067(7) 0.034(6) 0.039(6) 0.000(5) 0.020(5) -0.002(5)
C18 0.056(7) 0.036(6) 0.032(5) -0.003(4) 0.001(5) 0.004(5)
C19 0.061(7) 0.037(6) 0.050(7) 0.002(5) 0.010(6) -0.003(5)
C20 0.070(8) 0.039(6) 0.038(6) 0.019(5) 0.021(6) 0.021(6)
C21 0.093(10) 0.049(7) 0.039(7) 0.005(6) 0.014(7) 0.022(7)
C22 0.081(9) 0.064(8) 0.041(7) 0.004(6) 0.004(6) -0.001(7)
C23 0.082(9) 0.035(6) 0.037(6) 0.000(5) 0.010(6) -0.015(6)
C24 0.082(10) 0.044(7) 0.080(10) -0.005(7) 0.009(8) -0.011(7)
C25 0.079(9) 0.028(6) 0.087(10) -0.011(6) 0.024(8) -0.017(6)
C26 0.104(11) 0.038(6) 0.049(7) -0.005(5) 0.024(7) -0.017(7)

loop_
_atom_type_symbol
_atom_type_description
_atom_type_scat_dispersion_real
_atom_type_scat_dispersion_imag
_atom_type_scat_source
C C 0.0033 0.0016 'International Tables Vol C Tables 4.2.6.8 and 6.1.1.4'
H H 0.0000 0.0000 'International Tables Vol C Tables 4.2.6.8 and 6.1.1.4'
Cl Cl 0.1484 0.1585 'International Tables Vol C Tables 4.2.6.8 and 6.1.1.4'
N N 0.0061 0.0033 'International Tables Vol C Tables 4.2.6.8 and 6.1.1.4'
Nb Nb -2.0727 0.6215 'International Tables Vol C Tables 4.2.6.8 and 6.1.1.4'

loop_
_geom_angle_atom_site_label_1
_geom_angle_atom_site_label_2
_geom_angle_atom_site_label_3
_geom_angle
_geom_angle_site_symmetry_1
_geom_angle_site_symmetry_3
N1 Nb1 N3 96.4(3) . .
N1 Nb1 N4 97.8(3) . .
N3 Nb1 N4 86.0(3) . .
N1 Nb1 Cl1 97.2(3) . .
N3 Nb1 Cl1 162.4(2) . .
N4 Nb1 Cl1 81.1(2) . .
N1 Nb1 Cl2 96.6(3) . .
N3 Nb1 Cl2 82.5(2) . .
N4 Nb1 Cl2 162.5(2) . .
Cl1 Nb1 Cl2 107.09(8) . .
N1 Nb1 Cl3 171.6(3) . .
N3 Nb1 Cl3 88.9(2) . .
N4 Nb1 Cl3 89.1(2) . .
Cl1 Nb1 Cl3 79.09(8) . .
Cl2 Nb1 Cl3 77.55(8) . .
N1 Nb1 Nb2 112.3(3) . .
N3 Nb1 Nb2 129.3(2) . .
N4 Nb1 Nb2 127.4(2) . .
Cl1 Nb1 Nb2 54.14(6) . .
Cl2 Nb1 Nb2 54.41(6) . .
Cl3 Nb1 Nb2 59.40(5) . .
N2 Nb2 N5 100.5(3) . .
N2 Nb2 Cl4 99.9(3) . .
N5 Nb2 Cl4 82.0(2) . .
N2 Nb2 Cl1 96.1(3) . .
N5 Nb2 Cl1 160.4(2) . .
Cl4 Nb2 Cl1 85.01(8) . .
N2 Nb2 Cl2 96.2(3) . .
N5 Nb2 Cl2 81.9(2) . .
Cl4 Nb2 Cl2 159.00(9) . .
Cl1 Nb2 Cl2 106.66(8) . .
N2 Nb2 Cl3 166.1(3) . .
N5 Nb2 Cl3 89.0(2) . .
Cl4 Nb2 Cl3 91.28(8) . .
Cl1 Nb2 Cl3 76.60(7) . .
Cl2 Nb2 Cl3 75.10(8) . .
N2 Nb2 Nb1 111.0(3) . .
N5 Nb2 Nb1 127.1(2) . .
Cl4 Nb2 Nb1 129.76(7) . .
Cl1 Nb2 Nb1 53.96(6) . .
Cl2 Nb2 Nb1 54.15(6) . .
Cl3 Nb2 Nb1 55.23(5) . .
Nb1 Cl1 Nb2 71.90(7) . .
Nb1 Cl2 Nb2 71.44(7) . .
Nb1 Cl3 Nb2 65.37(6) . .
C1 N1 Nb1 177.0(7) . .
C5 N2 Nb2 171.6(7) . .
C13 N3 C9 117.8(8) . .
C13 N3 Nb1 121.4(6) . .
C9 N3 Nb1 120.9(6) . .
C14 N4 C18 115.6(8) . .
C14 N4 Nb1 123.9(6) . .
C18 N4 Nb1 120.2(7) . .
C23 N5 C19 116.2(9) . .
C23 N5 Nb2 122.4(7) . .
C19 N5 Nb2 121.1(7) . .
N1 C1 C3 109.6(10) . .
N1 C1 C4 107.9(11) . .
C3 C1 C4 111.7(11) . .
N1 C1 C2 108.0(9) . .
C3 C1 C2 110.0(12) . .
C4 C1 C2 109.5(11) . .
C1 C2 H2A 109.5 . .
C1 C2 H2B 109.5 . .
H2A C2 H2B 109.5 . .
C1 C2 H2C 109.5 . .
H2A C2 H2C 109.5 . .
H2B C2 H2C 109.5 . .
C1 C3 H3A 109.5 . .
C1 C3 H3B 109.5 . .
H3A C3 H3B 109.5 . .
C1 C3 H3C 109.5 . .
H3A C3 H3C 109.5 . .
H3B C3 H3C 109.5 . .
C1 C4 H4A 109.5 . .
C1 C4 H4B 109.5 . .
H4A C4 H4B 109.5 . .
C1 C4 H4C 109.5 . .
H4A C4 H4C 109.5 . .
H4B C4 H4C 109.5 . .
N2 C5 C8 107.0(9) . .
N2 C5 C7 108.4(8) . .
C8 C5 C7 111.6(10) . .
N2 C5 C6 108.6(9) . .
C8 C5 C6 110.8(10) . .
C7 C5 C6 110.4(10) . .
C5 C7 H7A 109.5 . .
C5 C7 H7B 109.5 . .
H7A C7 H7B 109.5 . .
C5 C7 H7C 109.5 . .
H7A C7 H7C 109.5 . .
H7B C7 H7C 109.5 . .
C5 C8 H8A 109.5 . .
C5 C8 H8B 109.5 . .
H8A C8 H8B 109.5 . .
C5 C8 H8C 109.5 . .
H8A C8 H8C 109.5 . .
H8B C8 H8C 109.5 . .
N3 C9 C10 121.6(9) . .
N3 C9 H9 119.2 . .
C10 C9 H9 119.2 . .
C11 C10 C9 120.4(10) . .
C11 C10 H10 119.8 . .
C9 C10 H10 119.8 . .
C12 C11 C10 117.0(10) . .
C12 C11 H11 121.5 . .
C10 C11 H11 121.5 . .
C13 C12 C11 120.9(10) . .
C13 C12 H12 119.6 . .
C11 C12 H12 119.6 . .
N3 C13 C12 122.4(10) . .
N3 C13 H13 118.8 . .
C12 C13 H13 118.8 . .
N4 C14 C15 122.8(10) . .
N4 C14 H14 118.6 . .
C15 C14 H14 118.6 . .
C16 C15 C14 120.0(11) . .
C16 C15 H15 120.0 . .
C14 C15 H15 120.0 . .
C17 C16 C15 118.2(10) . .
C17 C16 H16 120.9 . .
C15 C16 H16 120.9 . .
C18 C17 C16 119.9(10) . .
C18 C17 H17 120.1 . .
C16 C17 H17 120.1 . .
N4 C18 C17 123.4(10) . .
N4 C18 H18 118.3 . .
C17 C18 H18 118.3 . .
N5 C19 C20 122.0(11) . .
N5 C19 H19 119.0 . .
C20 C19 H19 119.0 . .
C21 C20 C19 120.2(11) . .
C21 C20 H20 119.9 . .
C19 C20 H20 119.9 . .
C20 C21 C22 119.1(11) . .
C20 C21 H21 120.4 . .
C22 C21 H21 120.4 . .
C23 C22 C21 118.6(12) . .
C23 C22 H22 120.7 . .
C21 C22 H22 120.7 . .
N5 C23 C22 123.9(11) . .
N5 C23 H23 118.1 . .
C22 C23 H23 118.1 . .
C25 C24 C26 120.9(13) . 3_785
C25 C24 H24 119.5 . .
C26 C24 H24 119.5 3_785 .
C24 C25 C26 119.0(13) . .
C24 C25 H25 120.5 . .
C26 C25 H25 120.5 . .
C24 C26 C25 120.0(12) 3_785 .
C24 C26 H26 120.0 3_785 .
C25 C26 H26 120.0 . .

loop_
_geom_bond_atom_site_label_1
_geom_bond_atom_site_label_2
_geom_bond_distance
_geom_bond_site_symmetry_2
Nb1 N1 1.776(9) .
Nb1 N3 2.291(7) .
Nb1 N4 2.292(8) .
Nb1 Cl1 2.523(2) .
Nb1 Cl2 2.536(2) .
Nb1 Cl3 2.680(3) .
Nb1 Nb2 2.9657(13) .
Nb2 N2 1.752(8) .
Nb2 N5 2.301(8) .
Nb2 Cl4 2.505(3) .
Nb2 Cl1 2.529(3) .
Nb2 Cl2 2.544(3) .
Nb2 Cl3 2.808(2) .
N1 C1 1.460(14) .
N2 C5 1.498(12) .
N3 C13 1.357(12) .
N3 C9 1.364(12) .
N4 C14 1.370(12) .
N4 C18 1.374(12) .
N5 C23 1.333(13) .
N5 C19 1.372(13) .
C1 C3 1.494(17) .
C1 C4 1.515(17) .
C1 C2 1.551(16) .
C2 H2A 0.9800 .
C2 H2B 0.9800 .
C2 H2C 0.9800 .
C3 H3A 0.9800 .
C3 H3B 0.9800 .
C3 H3C 0.9800 .
C4 H4A 0.9800 .
C4 H4B 0.9800 .
C4 H4C 0.9800 .
C5 C8 1.525(15) .
C5 C7 1.532(16) .
C5 C6 1.550(15) .
C7 H7A 0.9800 .
C7 H7B 0.9800 .
C7 H7C 0.9800 .
C8 H8A 0.9800 .
C8 H8B 0.9800 .
C8 H8C 0.9800 .
C9 C10 1.401(13) .
C9 H9 0.9500 .
C10 C11 1.393(15) .
C10 H10 0.9500 .
C11 C12 1.390(16) .
C11 H11 0.9500 .
C12 C13 1.380(14) .
C12 H12 0.9500 .
C13 H13 0.9500 .
C14 C15 1.391(14) .
C14 H14 0.9500 .
C15 C16 1.380(15) .
C15 H15 0.9500 .
C16 C17 1.380(15) .
C16 H16 0.9500 .
C17 C18 1.379(14) .
C17 H17 0.9500 .
C18 H18 0.9500 .
C19 C20 1.405(15) .
C19 H19 0.9500 .
C20 C21 1.324(17) .
C20 H20 0.9500 .
C21 C22 1.398(17) .
C21 H21 0.9500 .
C22 C23 1.382(15) .
C22 H22 0.9500 .
C23 H23 0.9500 .
C24 C25 1.374(18) .
C24 C26 1.385(18) 3_785
C24 H24 0.9500 .
C25 C26 1.386(18) .
C25 H25 0.9500 .
C26 C24 1.385(18) 3_785
C26 H26 0.9500 .

loop_
_geom_torsion_atom_site_label_1
_geom_torsion_atom_site_label_2
_geom_torsion_atom_site_label_3
_geom_torsion_atom_site_label_4
_geom_torsion
_geom_torsion_site_symmetry_1
_geom_torsion_site_symmetry_4
N1 Nb1 Nb2 N2 -0.4(4) . .
N3 Nb1 Nb2 N2 -119.8(4) . .
N4 Nb1 Nb2 N2 119.5(4) . .
Cl1 Nb1 Nb2 N2 82.1(3) . .
Cl2 Nb1 Nb2 N2 -82.3(3) . .
Cl3 Nb1 Nb2 N2 -178.9(3) . .
N1 Nb1 Nb2 N5 122.0(4) . .
N3 Nb1 Nb2 N5 2.6(4) . .
N4 Nb1 Nb2 N5 -118.2(4) . .
Cl1 Nb1 Nb2 N5 -155.5(3) . .
Cl2 Nb1 Nb2 N5 40.1(3) . .
Cl3 Nb1 Nb2 N5 -56.5(3) . .
N1 Nb1 Nb2 Cl4 -124.3(3) . .
N3 Nb1 Nb2 Cl4 116.3(3) . .
N4 Nb1 Nb2 Cl4 -4.5(3) . .
Cl1 Nb1 Nb2 Cl4 -41.81(11) . .
Cl2 Nb1 Nb2 Cl4 153.79(12) . .
Cl3 Nb1 Nb2 Cl4 57.17(11) . .
N1 Nb1 Nb2 Cl1 -82.5(3) . .
N3 Nb1 Nb2 Cl1 158.1(3) . .
N4 Nb1 Nb2 Cl1 37.3(3) . .
Cl2 Nb1 Nb2 Cl1 -164.40(11) . .
Cl3 Nb1 Nb2 Cl1 98.98(9) . .
N1 Nb1 Nb2 Cl2 81.9(3) . .
N3 Nb1 Nb2 Cl2 -37.5(3) . .
N4 Nb1 Nb2 Cl2 -158.3(3) . .
Cl1 Nb1 Nb2 Cl2 164.40(11) . .
Cl3 Nb1 Nb2 Cl2 -96.62(9) . .
N1 Nb1 Nb2 Cl3 178.5(3) . .
N3 Nb1 Nb2 Cl3 59.1(3) . .
N4 Nb1 Nb2 Cl3 -61.6(3) . .
Cl1 Nb1 Nb2 Cl3 -98.98(9) . .
Cl2 Nb1 Nb2 Cl3 96.62(9) . .
N1 Nb1 Cl1 Nb2 112.4(3) . .
N3 Nb1 Cl1 Nb2 -107.7(7) . .
N4 Nb1 Cl1 Nb2 -150.8(2) . .
Cl2 Nb1 Cl1 Nb2 13.23(9) . .
Cl3 Nb1 Cl1 Nb2 -59.98(7) . .
N2 Nb2 Cl1 Nb1 -111.5(3) . .
N5 Nb2 Cl1 Nb1 100.5(6) . .
Cl4 Nb2 Cl1 Nb1 149.04(8) . .
Cl2 Nb2 Cl1 Nb1 -13.15(9) . .
Cl3 Nb2 Cl1 Nb1 56.52(6) . .
N1 Nb1 Cl2 Nb2 -112.8(3) . .
N3 Nb1 Cl2 Nb2 151.6(2) . .
N4 Nb1 Cl2 Nb2 102.5(7) . .
Cl1 Nb1 Cl2 Nb2 -13.18(9) . .
Cl3 Nb1 Cl2 Nb2 61.12(7) . .
N2 Nb2 Cl2 Nb1 111.4(3) . .
N5 Nb2 Cl2 Nb1 -148.8(2) . .
Cl4 Nb2 Cl2 Nb1 -108.6(2) . .
Cl1 Nb2 Cl2 Nb1 13.12(9) . .
Cl3 Nb2 Cl2 Nb1 -57.61(6) . .
N1 Nb1 Cl3 Nb2 -9.6(19) . .
N3 Nb1 Cl3 Nb2 -138.3(2) . .
N4 Nb1 Cl3 Nb2 135.67(19) . .
Cl1 Nb1 Cl3 Nb2 54.62(6) . .
Cl2 Nb1 Cl3 Nb2 -55.81(6) . .
N2 Nb2 Cl3 Nb1 4.4(11) . .
N5 Nb2 Cl3 Nb1 138.3(2) . .
Cl4 Nb2 Cl3 Nb1 -139.75(7) . .
Cl1 Nb2 Cl3 Nb1 -55.19(7) . .
Cl2 Nb2 Cl3 Nb1 56.43(7) . .
N3 Nb1 N1 C1 174(16) . .
N4 Nb1 N1 C1 -99(16) . .
Cl1 Nb1 N1 C1 -17(16) . .
Cl2 Nb1 N1 C1 91(16) . .
Cl3 Nb1 N1 C1 46(17) . .
Nb2 Nb1 N1 C1 37(16) . .
N5 Nb2 N2 C5 135(5) . .
Cl4 Nb2 N2 C5 52(5) . .
Cl1 Nb2 N2 C5 -34(5) . .
Cl2 Nb2 N2 C5 -142(5) . .
Cl3 Nb2 N2 C5 -92(5) . .
Nb1 Nb2 N2 C5 -88(5) . .
N1 Nb1 N3 C13 -38.6(8) . .
N4 Nb1 N3 C13 -135.9(8) . .
Cl1 Nb1 N3 C13 -178.5(6) . .
Cl2 Nb1 N3 C13 57.3(8) . .
Cl3 Nb1 N3 C13 134.8(8) . .
Nb2 Nb1 N3 C13 87.2(8) . .
N1 Nb1 N3 C9 142.3(7) . .
N4 Nb1 N3 C9 44.9(7) . .
Cl1 Nb1 N3 C9 2.3(12) . .
Cl2 Nb1 N3 C9 -121.9(7) . .
Cl3 Nb1 N3 C9 -44.3(7) . .
Nb2 Nb1 N3 C9 -92.0(7) . .
N1 Nb1 N4 C14 150.6(8) . .
N3 Nb1 N4 C14 -113.5(8) . .
Cl1 Nb1 N4 C14 54.5(7) . .
Cl2 Nb1 N4 C14 -64.8(11) . .
Cl3 Nb1 N4 C14 -24.6(7) . .
Nb2 Nb1 N4 C14 24.7(8) . .
N1 Nb1 N4 C18 -22.5(7) . .
N3 Nb1 N4 C18 73.4(7) . .
Cl1 Nb1 N4 C18 -118.6(7) . .
Cl2 Nb1 N4 C18 122.1(8) . .
Cl3 Nb1 N4 C18 162.3(7) . .
Nb2 Nb1 N4 C18 -148.4(6) . .
N2 Nb2 N5 C23 152.8(9) . .
Cl4 Nb2 N5 C23 -108.5(9) . .
Cl1 Nb2 N5 C23 -59.6(12) . .
Cl2 Nb2 N5 C23 58.0(8) . .
Cl3 Nb2 N5 C23 -17.1(9) . .
Nb1 Nb2 N5 C23 26.2(10) . .
N2 Nb2 N5 C19 -34.7(8) . .
Cl4 Nb2 N5 C19 64.0(8) . .
Cl1 Nb2 N5 C19 112.9(9) . .
Cl2 Nb2 N5 C19 -129.5(8) . .
Cl3 Nb2 N5 C19 155.4(8) . .
Nb1 Nb2 N5 C19 -161.3(7) . .
Nb1 N1 C1 C3 43(16) . .
Nb1 N1 C1 C4 -79(16) . .
Nb1 N1 C1 C2 163(15) . .
Nb2 N2 C5 C8 -79(5) . .
Nb2 N2 C5 C7 42(5) . .
Nb2 N2 C5 C6 162(5) . .
C13 N3 C9 C10 0.2(14) . .
Nb1 N3 C9 C10 179.4(7) . .
N3 C9 C10 C11 -0.7(15) . .
C9 C10 C11 C12 1.7(16) . .
C10 C11 C12 C13 -2.2(16) . .
C9 N3 C13 C12 -0.8(15) . .
Nb1 N3 C13 C12 -180.0(8) . .
C11 C12 C13 N3 1.9(17) . .
C18 N4 C14 C15 1.7(14) . .
Nb1 N4 C14 C15 -171.7(8) . .
N4 C14 C15 C16 -0.5(17) . .
C14 C15 C16 C17 0.0(17) . .
C15 C16 C17 C18 -0.7(16) . .
C14 N4 C18 C17 -2.5(14) . .
Nb1 N4 C18 C17 171.2(8) . .
C16 C17 C18 N4 2.0(16) . .
C23 N5 C19 C20 0.3(16) . .
Nb2 N5 C19 C20 -172.6(8) . .
N5 C19 C20 C21 0.1(17) . .
C19 C20 C21 C22 1.4(18) . .
C20 C21 C22 C23 -3.3(19) . .
C19 N5 C23 C22 -2.3(17) . .
Nb2 N5 C23 C22 170.5(9) . .
C21 C22 C23 N5 4(2) . .
C26 C24 C25 C26 2(2) 3_785 .
C24 C25 C26 C24 -1(2) . 3_785
